data_4029299
loop_
_publ_author_name
'Gao, Hong'
'Sun, Jing'
'Yan, Chao-Guo'

_publ_section_title
;
 Selective Synthesis of Functionalized Spiro[indoline-3,2'-pyridines] and
 Spiro[indoline-3,4'-pyridines] by Lewis Acid Catalyzed Reactions of
 Acetylenedicarboxylate, Arylamines, and Isatins.
;
_journal_issue 9
_journal_name_full 'The Journal of organic chemistry'
_journal_page_first 4131
_journal_page_last 4136
_journal_paper_doi 10.1021/jo500144z
_journal_volume 79
_journal_year 2014
_chemical_formula_moiety 'C34 H30 N2 O9'
_chemical_formula_sum 'C34 H30 N2 O9'
_chemical_formula_weight 610.60
_chemical_name_systematic
; 
 ? 
;
_space_group_IT_number 14
_symmetry_cell_setting monoclinic
_symmetry_space_group_name_Hall '-P 2ybc'
_symmetry_space_group_name_H-M 'P 1 21/c 1'
_atom_sites_solution_hydrogens geom
_atom_sites_solution_primary direct
_atom_sites_solution_secondary difmap
_audit_creation_method SHELXL-97
_cell_angle_alpha 90.00
_cell_angle_beta 98.656(3)
_cell_angle_gamma 90.00
_cell_formula_units_Z 4
_cell_length_a 9.0460(8)
_cell_length_b 11.3528(9)
_cell_length_c 30.038(2)
_cell_measurement_reflns_used 9949
_cell_measurement_temperature 296(2)
_cell_measurement_theta_max 27.54
_cell_measurement_theta_min 2.28
_cell_volume 3049.7(4)
_computing_cell_refinement 'Bruker SMART'
_computing_data_collection 'Bruker SMART'
_computing_data_reduction 'Bruker SAINT'
_computing_molecular_graphics 'Bruker SHELXTL'
_computing_publication_material 'Bruker SHELXTL'
_computing_structure_refinement 'SHELXL-97 (Sheldrick, 1997)'
_computing_structure_solution 'SHELXS-97 (Sheldrick, 1990)'
_diffrn_ambient_temperature 296(2)
_diffrn_measured_fraction_theta_full 0.944
_diffrn_measured_fraction_theta_max 0.944
_diffrn_measurement_device_type 'CCD area detector'
_diffrn_measurement_method 'phi and omega scans'
_diffrn_radiation_monochromator graphite
_diffrn_radiation_source 'fine-focus sealed tube'
_diffrn_radiation_type MoK\a
_diffrn_radiation_wavelength 0.71073
_diffrn_reflns_av_R_equivalents 0.1056
_diffrn_reflns_av_sigmaI/netI 0.1147
_diffrn_reflns_limit_h_max 11
_diffrn_reflns_limit_h_min -11
_diffrn_reflns_limit_k_max 14
_diffrn_reflns_limit_k_min -13
_diffrn_reflns_limit_l_max 37
_diffrn_reflns_limit_l_min -29
_diffrn_reflns_number 19209
_diffrn_reflns_theta_full 26.00
_diffrn_reflns_theta_max 26.00
_diffrn_reflns_theta_min 2.26
_exptl_absorpt_coefficient_mu 0.097
_exptl_absorpt_correction_T_max 0.981
_exptl_absorpt_correction_T_min 0.966
_exptl_absorpt_correction_type multi-scan
_exptl_absorpt_process_details sadabs
_exptl_crystal_density_diffrn 1.330
_exptl_crystal_density_method 'not measured'
_exptl_crystal_F_000 1280
_exptl_crystal_size_max 0.36
_exptl_crystal_size_mid 0.32
_exptl_crystal_size_min 0.20
_refine_diff_density_max 0.357
_refine_diff_density_min -0.336
_refine_diff_density_rms 0.091
_refine_ls_extinction_method none
_refine_ls_goodness_of_fit_ref 1.194
_refine_ls_hydrogen_treatment constr
_refine_ls_matrix_type full
_refine_ls_number_parameters 411
_refine_ls_number_reflns 5642
_refine_ls_number_restraints 0
_refine_ls_restrained_S_all 1.194
_refine_ls_R_factor_all 0.2407
_refine_ls_R_factor_gt 0.1671
_refine_ls_shift/su_max 0.000
_refine_ls_shift/su_mean 0.000
_refine_ls_structure_factor_coef Fsqd
_refine_ls_weighting_details 'calc w=1/[\s^2^(Fo^2^)+(0.0380P)^2^+23.0302P] where P=(Fo^2^+2Fc^2^)/3'
_refine_ls_weighting_scheme calc
_refine_ls_wR_factor_gt 0.3227
_refine_ls_wR_factor_ref 0.3552
_reflns_number_gt 3556
_reflns_number_total 5979
_reflns_threshold_expression >2sigma(I)
_cod_data_source_file jo500144z_si_001.cif
_cod_data_source_block 1e
_cod_depositor_comments
;
The following automatic conversions were performed:

'_symmetry_cell_setting' value 'Monoclinic' changed to 'monoclinic'
according to
/usr/data/users/saulius/crontab/automatic-downloads/rss-feeds/ACS/lib/dictionaries/cif_core.dic
dictionary named 'cif_core.dic' version 2.4.2 from 2011-04-26.

Automatic conversion script
Id: cif_fix_values 2281 2013-09-26 08:29:07Z andrius 

 Adding full bibliography for 4029299--4029301.cif.
;
_cod_original_sg_symbol_H-M 'P 21/c'
_cod_database_code 4029299

loop_
_symmetry_equiv_pos_as_xyz
'x, y, z'
'-x, y+1/2, -z+1/2'
'-x, -y, -z'
'x, -y-1/2, z-1/2'

loop_
_atom_site_label
_atom_site_type_symbol
_atom_site_fract_x
_atom_site_fract_y
_atom_site_fract_z
_atom_site_U_iso_or_equiv
_atom_site_adp_type
_atom_site_occupancy
_atom_site_symmetry_multiplicity
_atom_site_calc_flag
_atom_site_refinement_flags
C1 C 0.5125(13) 0.8699(9) 0.2135(4) 0.071(3) Uani 1 1 d .
H1 H 0.5797 0.8923 0.2386 0.085 Uiso 1 1 calc R
C2 C 0.3770(16) 0.9275(10) 0.2031(5) 0.090(4) Uani 1 1 d .
H2 H 0.3546 0.9892 0.2213 0.108 Uiso 1 1 calc R
C3 C 0.2760(14) 0.8960(12) 0.1671(5) 0.092(4) Uani 1 1 d .
H3 H 0.1856 0.9360 0.1605 0.111 Uiso 1 1 calc R
C4 C 0.3084(11) 0.8056(10) 0.1408(4) 0.079(3) Uani 1 1 d .
H4 H 0.2391 0.7825 0.1163 0.095 Uiso 1 1 calc R
C5 C 0.4433(11) 0.7477(8) 0.1500(3) 0.065(3) Uani 1 1 d .
H5 H 0.4647 0.6863 0.1315 0.078 Uiso 1 1 calc R
C6 C 0.5473(10) 0.7798(7) 0.1865(3) 0.054(2) Uani 1 1 d .
C7 C 0.6933(11) 0.7163(9) 0.1985(3) 0.070(3) Uani 1 1 d .
H7A H 0.7706 0.7742 0.2078 0.084 Uiso 1 1 calc R
H7B H 0.6863 0.6659 0.2242 0.084 Uiso 1 1 calc R
C8 C 0.7247(9) 0.5256(7) 0.1610(3) 0.044(2) Uani 1 1 d .
C9 C 0.8100(8) 0.4767(6) 0.1238(2) 0.0356(17) Uani 1 1 d .
C10 C 0.8593(9) 0.5895(8) 0.1036(3) 0.047(2) Uani 1 1 d .
C11 C 0.9323(10) 0.6070(10) 0.0679(3) 0.067(3) Uani 1 1 d .
H11 H 0.9658 0.5438 0.0524 0.081 Uiso 1 1 calc R
C12 C 0.9558(13) 0.7241(13) 0.0550(4) 0.091(4) Uani 1 1 d .
H12 H 1.0062 0.7391 0.0308 0.109 Uiso 1 1 calc R
C13 C 0.9045(15) 0.8159(12) 0.0782(5) 0.097(5) Uani 1 1 d .
H13 H 0.9191 0.8923 0.0686 0.116 Uiso 1 1 calc R
C14 C 0.8319(12) 0.7998(9) 0.1151(4) 0.078(3) Uani 1 1 d .
H14 H 0.7991 0.8629 0.1307 0.093 Uiso 1 1 calc R
C15 C 0.8111(9) 0.6844(8) 0.1273(3) 0.054(2) Uani 1 1 d .
C16 C 1.0217(8) 0.4615(7) 0.1882(2) 0.0368(18) Uani 1 1 d .
C17 C 1.1277(9) 0.5471(7) 0.1855(3) 0.050(2) Uani 1 1 d .
H17 H 1.1517 0.5698 0.1577 0.060 Uiso 1 1 calc R
C18 C 1.1984(9) 0.5992(8) 0.2251(3) 0.056(2) Uani 1 1 d .
H18 H 1.2709 0.6564 0.2232 0.068 Uiso 1 1 calc R
C19 C 1.1649(9) 0.5690(7) 0.2663(3) 0.048(2) Uani 1 1 d .
C20 C 1.2445(11) 0.6239(9) 0.3088(3) 0.072(3) Uani 1 1 d .
H20A H 1.1812 0.6209 0.3318 0.108 Uiso 1 1 calc R
H20B H 1.2679 0.7044 0.3031 0.108 Uiso 1 1 calc R
H20C H 1.3352 0.5814 0.3188 0.108 Uiso 1 1 calc R
C21 C 1.0582(8) 0.4841(8) 0.2682(3) 0.047(2) Uani 1 1 d .
H21 H 1.0323 0.4624 0.2958 0.056 Uiso 1 1 calc R
C22 C 0.9878(9) 0.4299(7) 0.2288(3) 0.048(2) Uani 1 1 d .
H22 H 0.9170 0.3714 0.2306 0.058 Uiso 1 1 calc R
C23 C 0.9949(8) 0.3151(6) 0.1282(2) 0.0339(17) Uani 1 1 d .
C24 C 1.1401(8) 0.2648(7) 0.1540(3) 0.0397(18) Uani 1 1 d .
C25 C 1.4007(9) 0.2640(10) 0.1621(4) 0.078(3) Uani 1 1 d .
H25A H 1.3960 0.2409 0.1926 0.117 Uiso 1 1 calc R
H25B H 1.4794 0.3205 0.1617 0.117 Uiso 1 1 calc R
H25C H 1.4202 0.1960 0.1449 0.117 Uiso 1 1 calc R
C26 C 0.9201(8) 0.2595(6) 0.0911(2) 0.0363(17) Uani 1 1 d .
C27 C 0.9837(9) 0.1663(7) 0.0667(3) 0.044(2) Uani 1 1 d .
C28 C 1.2064(11) 0.0631(9) 0.0573(4) 0.076(3) Uani 1 1 d .
H28A H 1.1620 -0.0137 0.0572 0.114 Uiso 1 1 calc R
H28B H 1.3091 0.0589 0.0712 0.114 Uiso 1 1 calc R
H28C H 1.2013 0.0907 0.0269 0.114 Uiso 1 1 calc R
C29 C 0.7663(8) 0.2955(7) 0.0757(2) 0.0384(18) Uani 1 1 d .
C30 C 0.6657(9) 0.2114(8) 0.0454(3) 0.045(2) Uani 1 1 d .
C31 C 0.5370(13) 0.1762(11) -0.0268(3) 0.094(4) Uani 1 1 d .
H31A H 0.5575 0.0943 -0.0207 0.142 Uiso 1 1 calc R
H31B H 0.5477 0.1932 -0.0575 0.142 Uiso 1 1 calc R
H31C H 0.4368 0.1938 -0.0221 0.142 Uiso 1 1 calc R
C32 C 0.7122(8) 0.3950(7) 0.0915(2) 0.0411(19) Uani 1 1 d .
C33 C 0.5597(9) 0.4443(8) 0.0764(3) 0.049(2) Uani 1 1 d .
C34 C 0.3161(10) 0.4125(11) 0.0388(4) 0.088(4) Uani 1 1 d .
H34A H 0.2677 0.4448 0.0624 0.131 Uiso 1 1 calc R
H34B H 0.2559 0.3502 0.0240 0.131 Uiso 1 1 calc R
H34C H 0.3285 0.4731 0.0174 0.131 Uiso 1 1 calc R
N1 N 0.7401(8) 0.6442(6) 0.1627(2) 0.0507(18) Uani 1 1 d .
N2 N 0.9419(6) 0.4086(5) 0.1476(2) 0.0376(15) Uani 1 1 d .
O1 O 0.6604(6) 0.4658(6) 0.1855(2) 0.0549(16) Uani 1 1 d .
O2 O 1.1387(6) 0.1904(6) 0.1814(2) 0.0651(18) Uani 1 1 d .
O3 O 1.2573(6) 0.3168(5) 0.1424(2) 0.0569(16) Uani 1 1 d .
O4 O 0.9197(8) 0.1167(6) 0.0341(2) 0.080(2) Uani 1 1 d .
O5 O 1.1265(7) 0.1435(7) 0.0824(2) 0.081(2) Uani 1 1 d .
O6 O 0.6123(8) 0.1272(6) 0.0602(2) 0.075(2) Uani 1 1 d .
O7 O 0.6432(7) 0.2486(6) 0.0037(2) 0.0644(18) Uani 1 1 d .
O8 O 0.5301(7) 0.5437(6) 0.0816(3) 0.082(2) Uani 1 1 d .
O9 O 0.4620(6) 0.3661(6) 0.0579(2) 0.070(2) Uani 1 1 d .

loop_
_atom_site_aniso_label
_atom_site_aniso_U_11
_atom_site_aniso_U_22
_atom_site_aniso_U_33
_atom_site_aniso_U_23
_atom_site_aniso_U_13
_atom_site_aniso_U_12
C1 0.089(8) 0.054(6) 0.075(7) -0.011(5) 0.027(6) 0.008(6)
C2 0.118(11) 0.059(7) 0.104(10) -0.005(7) 0.054(9) 0.023(8)
C3 0.082(9) 0.086(9) 0.116(11) 0.023(8) 0.035(8) 0.036(7)
C4 0.059(6) 0.078(8) 0.101(9) 0.005(7) 0.014(6) 0.022(6)
C5 0.069(6) 0.054(6) 0.068(7) -0.010(5) 0.001(5) 0.017(5)
C6 0.061(6) 0.040(5) 0.064(6) -0.007(4) 0.013(5) 0.002(4)
C7 0.082(7) 0.059(6) 0.062(6) -0.024(5) -0.010(5) 0.007(5)
C8 0.035(4) 0.048(5) 0.046(5) 0.004(4) -0.005(4) 0.003(4)
C9 0.034(4) 0.039(4) 0.033(4) -0.003(3) 0.000(3) 0.004(3)
C10 0.040(4) 0.051(5) 0.046(5) 0.011(4) -0.001(4) -0.006(4)
C11 0.056(6) 0.084(8) 0.057(6) 0.023(5) -0.005(5) -0.016(5)
C12 0.078(8) 0.113(11) 0.072(8) 0.047(8) -0.019(6) -0.045(8)
C13 0.107(10) 0.069(8) 0.098(11) 0.034(8) -0.039(8) -0.032(8)
C14 0.086(8) 0.046(6) 0.090(9) 0.020(6) -0.022(6) -0.013(5)
C15 0.042(5) 0.045(5) 0.066(6) 0.012(5) -0.016(4) -0.010(4)
C16 0.039(4) 0.038(4) 0.032(4) 0.002(3) -0.002(3) -0.002(4)
C17 0.050(5) 0.050(5) 0.049(5) -0.002(4) 0.004(4) -0.005(4)
C18 0.049(5) 0.050(5) 0.066(6) -0.005(5) -0.006(4) -0.020(4)
C19 0.041(5) 0.047(5) 0.053(6) -0.012(4) -0.007(4) 0.009(4)
C20 0.060(6) 0.077(7) 0.074(7) -0.036(6) -0.008(5) 0.010(5)
C21 0.040(4) 0.062(6) 0.038(5) -0.002(4) 0.006(3) 0.002(4)
C22 0.041(4) 0.042(5) 0.058(6) 0.000(4) -0.005(4) -0.001(4)
C23 0.038(4) 0.027(4) 0.038(4) 0.002(3) 0.010(3) 0.000(3)
C24 0.039(4) 0.034(4) 0.046(5) 0.005(4) 0.006(3) 0.002(4)
C25 0.035(5) 0.092(8) 0.104(8) 0.010(7) -0.003(5) -0.004(5)
C26 0.045(4) 0.030(4) 0.034(4) -0.003(3) 0.008(3) -0.002(3)
C27 0.049(5) 0.040(5) 0.043(5) 0.000(4) 0.007(4) -0.002(4)
C28 0.060(6) 0.078(7) 0.090(8) -0.024(6) 0.017(5) 0.017(6)
C29 0.039(4) 0.037(4) 0.038(4) 0.001(4) 0.004(3) -0.002(4)
C30 0.038(4) 0.048(5) 0.048(6) -0.010(4) 0.006(4) 0.005(4)
C31 0.093(8) 0.120(10) 0.061(7) -0.047(7) -0.020(6) -0.004(7)
C32 0.037(4) 0.050(5) 0.035(4) -0.001(4) 0.000(3) -0.005(4)
C33 0.042(5) 0.047(5) 0.055(6) -0.009(4) -0.001(4) 0.012(4)
C34 0.041(5) 0.119(10) 0.092(8) -0.004(7) -0.026(5) 0.000(6)
N1 0.050(4) 0.039(4) 0.059(5) -0.006(3) -0.007(3) 0.003(3)
N2 0.031(3) 0.038(4) 0.043(4) -0.001(3) 0.001(3) -0.002(3)
O1 0.051(3) 0.063(4) 0.052(4) -0.008(3) 0.011(3) -0.003(3)
O2 0.049(4) 0.067(4) 0.078(5) 0.028(4) 0.006(3) 0.010(3)
O3 0.036(3) 0.060(4) 0.073(4) 0.010(3) 0.001(3) -0.009(3)
O4 0.074(5) 0.082(5) 0.079(5) -0.040(4) -0.008(4) 0.018(4)
O5 0.056(4) 0.095(5) 0.089(5) -0.047(4) -0.004(4) 0.023(4)
O6 0.077(5) 0.064(4) 0.081(5) -0.006(4) 0.005(4) -0.034(4)
O7 0.075(4) 0.074(4) 0.041(4) -0.009(3) -0.001(3) -0.001(4)
O8 0.057(4) 0.061(4) 0.117(6) -0.022(4) -0.030(4) 0.018(4)
O9 0.040(3) 0.067(4) 0.095(5) -0.028(4) -0.016(3) 0.006(3)

loop_
_atom_type_symbol
_atom_type_description
_atom_type_scat_dispersion_real
_atom_type_scat_dispersion_imag
_atom_type_scat_source
C C 0.0033 0.0016 'International Tables Vol C Tables 4.2.6.8 and 6.1.1.4'
H H 0.0000 0.0000 'International Tables Vol C Tables 4.2.6.8 and 6.1.1.4'
N N 0.0061 0.0033 'International Tables Vol C Tables 4.2.6.8 and 6.1.1.4'
O O 0.0106 0.0060 'International Tables Vol C Tables 4.2.6.8 and 6.1.1.4'

loop_
_geom_angle_atom_site_label_1
_geom_angle_atom_site_label_2
_geom_angle_atom_site_label_3
_geom_angle
C6 C1 C2 119.6(11)
C6 C1 H1 120.2
C2 C1 H1 120.2
C3 C2 C1 121.6(11)
C3 C2 H2 119.2
C1 C2 H2 119.2
C4 C3 C2 119.1(11)
C4 C3 H3 120.5
C2 C3 H3 120.5
C3 C4 C5 120.5(11)
C3 C4 H4 119.7
C5 C4 H4 119.7
C4 C5 C6 120.7(9)
C4 C5 H5 119.6
C6 C5 H5 119.6
C1 C6 C5 118.4(9)
C1 C6 C7 119.3(9)
C5 C6 C7 122.2(8)
N1 C7 C6 115.7(7)
N1 C7 H7A 108.3
C6 C7 H7A 108.3
N1 C7 H7B 108.3
C6 C7 H7B 108.3
H7A C7 H7B 107.4
O1 C8 N1 126.1(8)
O1 C8 C9 124.9(7)
N1 C8 C9 108.9(7)
N2 C9 C10 111.4(6)
N2 C9 C32 109.4(6)
C10 C9 C32 115.9(6)
N2 C9 C8 106.5(6)
C10 C9 C8 101.2(6)
C32 C9 C8 111.8(6)
C11 C10 C15 121.1(9)
C11 C10 C9 130.5(9)
C15 C10 C9 108.4(7)
C10 C11 C12 117.9(12)
C10 C11 H11 121.1
C12 C11 H11 121.1
C13 C12 C11 120.0(12)
C13 C12 H12 120.0
C11 C12 H12 120.0
C12 C13 C14 123.0(11)
C12 C13 H13 118.5
C14 C13 H13 118.5
C15 C14 C13 115.9(12)
C15 C14 H14 122.0
C13 C14 H14 122.0
C14 C15 C10 122.1(10)
C14 C15 N1 127.4(10)
C10 C15 N1 110.5(7)
C22 C16 C17 119.9(7)
C22 C16 N2 119.8(7)
C17 C16 N2 120.3(7)
C16 C17 C18 118.8(8)
C16 C17 H17 120.6
C18 C17 H17 120.6
C19 C18 C17 122.2(8)
C19 C18 H18 118.9
C17 C18 H18 118.9
C18 C19 C21 117.9(7)
C18 C19 C20 121.6(8)
C21 C19 C20 120.5(9)
C19 C20 H20A 109.5
C19 C20 H20B 109.5
H20A C20 H20B 109.5
C19 C20 H20C 109.5
H20A C20 H20C 109.5
H20B C20 H20C 109.5
C19 C21 C22 120.6(8)
C19 C21 H21 119.7
C22 C21 H21 119.7
C16 C22 C21 120.7(8)
C16 C22 H22 119.7
C21 C22 H22 119.7
N2 C23 C26 123.8(7)
N2 C23 C24 114.5(6)
C26 C23 C24 121.4(6)
O2 C24 O3 127.1(7)
O2 C24 C23 121.3(7)
O3 C24 C23 111.5(6)
O3 C25 H25A 109.5
O3 C25 H25B 109.5
H25A C25 H25B 109.5
O3 C25 H25C 109.5
H25A C25 H25C 109.5
H25B C25 H25C 109.5
C23 C26 C27 124.1(7)
C23 C26 C29 117.4(7)
C27 C26 C29 118.5(7)
O4 C27 O5 121.2(8)
O4 C27 C26 125.0(8)
O5 C27 C26 113.7(7)
O5 C28 H28A 109.5
O5 C28 H28B 109.5
H28A C28 H28B 109.5
O5 C28 H28C 109.5
H28A C28 H28C 109.5
H28B C28 H28C 109.5
C32 C29 C26 120.3(7)
C32 C29 C30 121.4(7)
C26 C29 C30 118.0(7)
O6 C30 O7 127.2(8)
O6 C30 C29 121.3(8)
O7 C30 C29 111.4(8)
O7 C31 H31A 109.5
O7 C31 H31B 109.5
H31A C31 H31B 109.5
O7 C31 H31C 109.5
H31A C31 H31C 109.5
H31B C31 H31C 109.5
C29 C32 C33 125.2(7)
C29 C32 C9 121.9(7)
C33 C32 C9 112.6(7)
O8 C33 O9 123.6(8)
O8 C33 C32 122.5(8)
O9 C33 C32 113.9(7)
O9 C34 H34A 109.5
O9 C34 H34B 109.5
H34A C34 H34B 109.5
O9 C34 H34C 109.5
H34A C34 H34C 109.5
H34B C34 H34C 109.5
C8 N1 C15 110.5(7)
C8 N1 C7 123.0(8)
C15 N1 C7 126.4(8)
C23 N2 C16 122.1(6)
C23 N2 C9 120.7(6)
C16 N2 C9 116.4(6)
C24 O3 C25 114.2(7)
C27 O5 C28 118.4(7)
C30 O7 C31 114.1(8)
C33 O9 C34 115.7(7)

loop_
_geom_bond_atom_site_label_1
_geom_bond_atom_site_label_2
_geom_bond_distance
C1 C6 1.371(12)
C1 C2 1.382(15)
C1 H1 0.9300
C2 C3 1.355(17)
C2 H2 0.9300
C3 C4 1.354(16)
C3 H3 0.9300
C4 C5 1.377(13)
C4 H4 0.9300
C5 C6 1.381(12)
C5 H5 0.9300
C6 C7 1.500(12)
C7 N1 1.463(11)
C7 H7A 0.9700
C7 H7B 0.9700
C8 O1 1.214(9)
C8 N1 1.354(10)
C8 C9 1.553(11)
C9 N2 1.510(9)
C9 C10 1.512(11)
C9 C32 1.525(10)
C10 C11 1.355(12)
C10 C15 1.397(12)
C11 C12 1.409(15)
C11 H11 0.9300
C12 C13 1.372(18)
C12 H12 0.9300
C13 C14 1.382(17)
C13 H13 0.9300
C14 C15 1.381(12)
C14 H14 0.9300
C15 N1 1.400(11)
C16 C22 1.348(11)
C16 C17 1.376(11)
C16 N2 1.451(9)
C17 C18 1.395(11)
C17 H17 0.9300
C18 C19 1.364(12)
C18 H18 0.9300
C19 C21 1.371(11)
C19 C20 1.503(11)
C20 H20A 0.9600
C20 H20B 0.9600
C20 H20C 0.9600
C21 C22 1.399(11)
C21 H21 0.9300
C22 H22 0.9300
C23 N2 1.334(9)
C23 C26 1.370(10)
C23 C24 1.531(10)
C24 O2 1.182(9)
C24 O3 1.305(9)
C25 O3 1.470(10)
C25 H25A 0.9600
C25 H25B 0.9600
C25 H25C 0.9600
C26 C27 1.453(11)
C26 C29 1.457(10)
C27 O4 1.202(9)
C27 O5 1.332(10)
C28 O5 1.443(10)
C28 H28A 0.9600
C28 H28B 0.9600
C28 H28C 0.9600
C29 C32 1.344(11)
C29 C30 1.524(11)
C30 O6 1.187(10)
C30 O7 1.308(10)
C31 O7 1.473(11)
C31 H31A 0.9600
C31 H31B 0.9600
C31 H31C 0.9600
C32 C33 1.495(11)
C33 O8 1.175(10)
C33 O9 1.316(10)
C34 O9 1.457(10)
C34 H34A 0.9600
C34 H34B 0.9600
C34 H34C 0.9600
